data_7016976
loop_
_publ_author_name
'Ioffe, Ilya N.'
'Mazaleva, Olga N.'
'Chen, Chuanbao'
'Yang, Shangfeng'
'Kemnitz, Erhard'
'Troyanov, Sergey I.'

_publ_section_title
;
 C(76) fullerene chlorides and cage transformations. Structural and
 theoretical study.
;
_journal_issue 41
_journal_name_full 'Dalton transactions (Cambridge, England : 2003)'
_journal_page_first 11005
_journal_page_last 11011
_journal_paper_doi 10.1039/c1dt10256g
_journal_volume 40
_journal_year 2011
_chemical_formula_sum 'C76 Cl28.68'
_chemical_formula_weight 1929.42
_chemical_name_systematic
;
?
;
_space_group_IT_number 61
_symmetry_cell_setting orthorhombic
_symmetry_space_group_name_Hall '-P 2ac 2ab'
_symmetry_space_group_name_H-M 'P b c a'
_atom_sites_solution_hydrogens none
_atom_sites_solution_primary direct
_atom_sites_solution_secondary difmap
_audit_creation_method SHELXL-97
_cell_angle_alpha 90.00
_cell_angle_beta 90.00
_cell_angle_gamma 90.00
_cell_formula_units_Z 8
_cell_length_a 14.5730(10)
_cell_length_b 20.984(2)
_cell_length_c 41.190(3)
_cell_measurement_reflns_used 24000
_cell_measurement_temperature 100(2)
_cell_measurement_theta_max 33
_cell_measurement_theta_min 5
_cell_volume 12595.9(17)
_computing_cell_refinement XDS
_computing_data_collection XDS
_computing_data_reduction XDS
_computing_structure_refinement 'SHELXL-97 (Sheldrick, 1997)'
_computing_structure_solution 'SHELXS-97 (Sheldrick, 1990)'
_diffrn_ambient_temperature 100(2)
_diffrn_measured_fraction_theta_full 0.983
_diffrn_measured_fraction_theta_max 0.957
_diffrn_measurement_device_type MAR225
_diffrn_measurement_method CCD
_diffrn_radiation_monochromator Cu(113)
_diffrn_radiation_source 'BL14.2, PSF, BESSY, Berlin, Germany'
_diffrn_radiation_type synchrotron
_diffrn_radiation_wavelength 0.90500
_diffrn_reflns_av_R_equivalents 0.0637
_diffrn_reflns_av_sigmaI/netI 0.0314
_diffrn_reflns_limit_h_max 18
_diffrn_reflns_limit_h_min -18
_diffrn_reflns_limit_k_max 27
_diffrn_reflns_limit_k_min -27
_diffrn_reflns_limit_l_max 54
_diffrn_reflns_limit_l_min -54
_diffrn_reflns_number 169458
_diffrn_reflns_theta_full 32.60
_diffrn_reflns_theta_max 36.54
_diffrn_reflns_theta_min 2.77
_exptl_absorpt_coefficient_mu 1.290
_exptl_absorpt_correction_type none
_exptl_crystal_colour yellow
_exptl_crystal_density_diffrn 2.035
_exptl_crystal_density_method 'not measured'
_exptl_crystal_description plate
_exptl_crystal_F_000 7548
_exptl_crystal_size_max 0.04
_exptl_crystal_size_mid 0.04
_exptl_crystal_size_min 0.01
_refine_diff_density_max 1.062
_refine_diff_density_min -1.134
_refine_diff_density_rms 0.111
_refine_ls_extinction_method none
_refine_ls_goodness_of_fit_ref 1.058
_refine_ls_matrix_type full
_refine_ls_number_parameters 993
_refine_ls_number_reflns 14371
_refine_ls_number_restraints 12
_refine_ls_restrained_S_all 1.059
_refine_ls_R_factor_all 0.0754
_refine_ls_R_factor_gt 0.0673
_refine_ls_shift/su_max 0.012
_refine_ls_shift/su_mean 0.001
_refine_ls_structure_factor_coef Fsqd
_refine_ls_weighting_details 'calc w=1/[\s^2^(Fo^2^)+(0.0800P)^2^+70.0000P] where P=(Fo^2^+2Fc^2^)/3'
_refine_ls_weighting_scheme calc
_refine_ls_wR_factor_gt 0.1773
_refine_ls_wR_factor_ref 0.1824
_reflns_number_gt 12605
_reflns_number_total 14371
_reflns_threshold_expression >2sigma(I)
_cod_data_source_file c1dt10256g.txt
_cod_data_source_block c76cl-IV_805560
_cod_depositor_comments
;
The following automatic conversions were performed:

'_symmetry_cell_setting' value 'Orthorhombic' changed to
'orthorhombic' according to
/home/saulius/struct/CIF-dictionaries/cif_core.dic dictionary named
'cif_core.dic' version 2.4.1 from 2010-06-29.

Automatic conversion script
Id: cif_fix_values 1715 2011-07-08 13:25:40Z adriana 
;
_cod_original_sg_symbol_H-M Pbca
_cod_database_code 7016976

loop_
_symmetry_equiv_pos_as_xyz
'x, y, z'
'-x+1/2, -y, z+1/2'
'-x, y+1/2, -z+1/2'
'x+1/2, -y+1/2, -z'
'-x, -y, -z'
'x-1/2, y, -z-1/2'
'x, -y-1/2, z-1/2'
'-x-1/2, y-1/2, z'

loop_
_atom_site_label
_atom_site_type_symbol
_atom_site_fract_x
_atom_site_fract_y
_atom_site_fract_z
_atom_site_U_iso_or_equiv
_atom_site_adp_type
_atom_site_occupancy
_atom_site_symmetry_multiplicity
_atom_site_calc_flag
_atom_site_refinement_flags
Cl1 Cl 0.61224(9) 0.07639(6) 0.72209(3) 0.0408(3) Uani 1 1 d .
Cl2 Cl 0.40554(10) 0.08092(6) 0.72641(4) 0.0469(3) Uani 1 1 d .
Cl3 Cl 0.45087(9) 0.22593(6) 0.76019(3) 0.0387(3) Uani 1 1 d .
Cl4 Cl 0.37638(9) 0.01329(5) 0.66385(4) 0.0456(3) Uani 1 1 d .
Cl5 Cl 0.18415(7) 0.14331(6) 0.66604(4) 0.0420(3) Uani 1 1 d .
Cl6 Cl 0.22921(8) 0.27330(6) 0.72330(3) 0.0413(3) Uani 1 1 d .
Cl7 Cl 0.55840(9) 0.40539(5) 0.75101(3) 0.0338(2) Uani 1 1 d .
Cl8 Cl 0.70013(10) 0.50710(6) 0.68375(4) 0.0452(3) Uani 1 1 d .
Cl9 Cl 0.77994(9) 0.40949(7) 0.72635(3) 0.0429(3) Uani 1 1 d .
Cl10 Cl 0.93528(8) 0.35784(6) 0.68851(3) 0.0384(3) Uani 1 1 d .
Cl11 Cl 0.90351(7) 0.45085(6) 0.63445(3) 0.0353(3) Uani 1 1 d .
Cl12 Cl 0.97735(7) 0.36363(6) 0.58308(3) 0.0370(3) Uani 1 1 d .
Cl13 Cl 1.01993(7) 0.25268(6) 0.62763(3) 0.0391(3) Uani 1 1 d .
Cl14 Cl 0.97920(7) 0.15143(6) 0.57890(3) 0.0381(3) Uani 1 1 d .
Cl15 Cl 0.92543(8) 0.23951(6) 0.52477(3) 0.0382(3) Uani 1 1 d .
Cl16 Cl 0.78416(9) 0.15313(7) 0.49588(3) 0.0401(3) Uani 1 1 d .
Cl17 Cl 0.81069(8) 0.04551(6) 0.54441(3) 0.0383(3) Uani 1 1 d .
Cl18 Cl 0.61400(8) 0.00228(6) 0.54450(3) 0.0393(3) Uani 1 1 d .
Cl19 Cl 0.55277(9) 0.10043(7) 0.49508(3) 0.0435(3) Uani 1 1 d .
Cl20 Cl 0.36461(10) 0.10883(13) 0.52242(5) 0.0413(5) Uani 0.932(6) 1 d P
C20A Cl 0.3663(14) 0.0831(10) 0.5335(7) 0.031(5) Uani 0.068(6) 1 d P
Cl21 Cl 0.37872(9) 0.01773(6) 0.57847(4) 0.0427(5) Uani 0.932(6) 1 d P
Cl22 Cl 0.20438(7) 0.17556(7) 0.57179(4) 0.0444(3) Uani 1 1 d .
Cl23 Cl 0.17344(7) 0.35809(6) 0.66860(4) 0.0384(3) Uani 1 1 d .
Cl24 Cl 0.34755(8) 0.47041(5) 0.70126(3) 0.0315(2) Uani 1 1 d .
Cl25 Cl 0.50932(10) 0.54248(6) 0.63629(4) 0.0469(3) Uani 1 1 d .
Cl26 Cl 0.22057(7) 0.36518(6) 0.58128(3) 0.0353(3) Uani 1 1 d .
Cl27 Cl 0.35143(10) 0.49723(6) 0.59864(4) 0.0458(3) Uani 1 1 d .
Cl28 Cl 0.46245(9) 0.45037(6) 0.54164(3) 0.0382(3) Uani 1 1 d .
Cl29 Cl 0.6298(5) 0.3704(4) 0.50565(18) 0.0523(17) Uani 0.20 1 d P
Cl30 Cl 0.5328(12) 0.6038(11) 0.6828(7) 0.115(8) Uani 0.140(4) 1 d P
Cl31 Cl 0.6574(16) 0.4329(11) 0.4941(5) 0.106(7) Uani 0.140(4) 1 d PU
Cl32 Cl 0.595(2) 0.3962(14) 0.4820(6) 0.118(8) Uani 0.126(4) 1 d PU
Cl33 Cl 0.6336(14) 0.5640(9) 0.6980(6) 0.102(7) Uani 0.140(4) 1 d P
C1 C 0.6049(3) 0.19321(19) 0.69598(10) 0.0233(8) Uani 1 1 d .
C2 C 0.6943(3) 0.20148(19) 0.68207(10) 0.0216(8) Uani 1 1 d .
C3 C 0.7299(3) 0.15934(19) 0.65745(10) 0.0224(8) Uani 1 1 d .
C4 C 0.6689(3) 0.11446(18) 0.64389(11) 0.0220(8) Uani 1 1 d .
C5 C 0.5828(3) 0.10434(18) 0.65851(11) 0.0243(8) Uani 1 1 d .
C6 C 0.5605(3) 0.12762(19) 0.69187(11) 0.0268(9) Uani 1 1 d .
C7 C 0.4512(3) 0.1250(2) 0.69236(12) 0.0288(9) Uani 1 1 d .
C8 C 0.4130(3) 0.19002(19) 0.69651(11) 0.0254(9) Uani 1 1 d .
C9 C 0.4594(3) 0.24033(19) 0.71684(11) 0.0252(8) Uani 1 1 d .
C10 C 0.5599(3) 0.24639(19) 0.70812(10) 0.0226(8) Uani 1 1 d .
C11 C 0.6011(3) 0.3082(2) 0.70811(10) 0.0224(8) Uani 1 1 d .
C12 C 0.6900(3) 0.3148(2) 0.69688(10) 0.0235(8) Uani 1 1 d .
C13 C 0.7350(3) 0.2617(2) 0.68406(10) 0.0224(8) Uani 1 1 d .
C14 C 0.8102(3) 0.2810(2) 0.66443(10) 0.0234(8) Uani 1 1 d .
C15 C 0.8438(3) 0.2412(2) 0.64141(11) 0.0238(8) Uani 1 1 d .
C16 C 0.8011(2) 0.18111(19) 0.63725(11) 0.0220(8) Uani 1 1 d .
C17 C 0.8138(2) 0.1606(2) 0.60497(11) 0.0231(8) Uani 1 1 d .
C18 C 0.7504(3) 0.12061(19) 0.59153(11) 0.0239(8) Uani 1 1 d .
C19 C 0.6767(3) 0.09999(18) 0.61108(11) 0.0231(8) Uani 1 1 d .
C20 C 0.5996(3) 0.08618(19) 0.59168(11) 0.0248(8) Uani 1 1 d .
C21 C 0.5127(3) 0.08727(18) 0.60544(12) 0.0253(9) Uani 1 1 d .
C22 C 0.5083(3) 0.09001(18) 0.63977(12) 0.0248(9) Uani 1 1 d .
C23 C 0.4214(3) 0.0936(2) 0.65868(13) 0.0308(10) Uani 1 1 d .
C24 C 0.3554(3) 0.13120(19) 0.63895(12) 0.0269(9) Uani 1 1 d .
C25 C 0.2914(3) 0.1797(2) 0.65367(12) 0.0285(9) Uani 1 1 d .
C26 C 0.3377(3) 0.21241(19) 0.68154(12) 0.0272(9) Uani 1 1 d .
C27 C 0.3163(3) 0.2793(2) 0.69138(12) 0.0276(9) Uani 1 1 d .
C28 C 0.4064(3) 0.29919(19) 0.70688(11) 0.0244(8) Uani 1 1 d .
C29 C 0.4450(3) 0.35618(19) 0.70411(11) 0.0238(8) Uani 1 1 d .
C30 C 0.5452(3) 0.36807(19) 0.71150(10) 0.0237(8) Uani 1 1 d .
C31 C 0.5731(3) 0.41255(19) 0.68411(10) 0.0226(8) Uani 1 1 d .
C32 C 0.6709(3) 0.4235(2) 0.67272(11) 0.0291(9) Uani 1 1 d .
C33 C 0.7405(3) 0.3762(2) 0.68908(10) 0.0246(8) Uani 1 1 d .
C34 C 0.8291(3) 0.3505(2) 0.66702(11) 0.0262(9) Uani 1 1 d .
C35 C 0.8398(3) 0.3783(2) 0.63258(11) 0.0245(8) Uani 1 1 d .
C36 C 0.8812(3) 0.3293(2) 0.60369(11) 0.0257(9) Uani 1 1 d .
C37 C 0.9043(3) 0.2588(2) 0.61336(11) 0.0268(9) Uani 1 1 d .
C38 C 0.8814(3) 0.2006(2) 0.58665(11) 0.0262(9) Uani 1 1 d .
C39 C 0.8370(3) 0.2204(2) 0.55343(11) 0.0264(9) Uani 1 1 d .
C40 C 0.7583(3) 0.1707(2) 0.53747(11) 0.0283(9) Uani 1 1 d .
C41 C 0.7348(3) 0.1083(2) 0.55632(12) 0.0285(9) Uani 1 1 d .
C42 C 0.6239(3) 0.0840(2) 0.55626(12) 0.0294(9) Uani 1 1 d .
C43 C 0.5540(3) 0.1251(2) 0.53686(12) 0.0294(9) Uani 1 1 d .
C44 C 0.4486(3) 0.1312(2) 0.55225(12) 0.0310(10) Uani 1 1 d .
C45 C 0.4276(3) 0.0972(2) 0.58538(13) 0.0332(10) Uani 1 1 d .
C46 C 0.3600(3) 0.1356(2) 0.60618(12) 0.0286(9) Uani 1 1 d .
C47 C 0.3077(3) 0.1943(2) 0.59456(12) 0.0285(9) Uani 1 1 d .
C48 C 0.2824(3) 0.2257(2) 0.62605(12) 0.0263(9) Uani 1 1 d .
C49 C 0.2856(3) 0.2885(2) 0.63037(12) 0.0261(9) Uani 1 1 d .
C50 C 0.2858(3) 0.32261(19) 0.66262(12) 0.0264(9) Uani 1 1 d .
C51 C 0.3522(3) 0.37573(18) 0.65562(11) 0.0232(8) Uani 1 1 d .
C52 C 0.4098(3) 0.40674(18) 0.68111(10) 0.0224(8) Uani 1 1 d .
C53 C 0.4985(3) 0.43000(18) 0.66672(10) 0.0217(8) Uani 1 1 d .
C54 C 0.5046(3) 0.4541(2) 0.63329(11) 0.0269(9) Uani 1 1 d .
C55 C 0.5909(2) 0.43226(18) 0.61856(10) 0.0201(7) Uani 1 1 d .
C56 C 0.6730(3) 0.42106(18) 0.63660(10) 0.0201(7) Uani 1 1 d .
C57 C 0.7468(3) 0.39641(19) 0.61948(10) 0.0214(8) Uani 1 1 d .
C58 C 0.7337(3) 0.37255(19) 0.58796(10) 0.0208(8) Uani 1 1 d .
C59 C 0.8031(2) 0.3277(2) 0.57997(10) 0.0221(8) Uani 1 1 d .
C60 C 0.7831(3) 0.2807(2) 0.55862(10) 0.0222(8) Uani 1 1 d .
C61 C 0.6930(3) 0.2764(2) 0.54557(10) 0.0232(8) Uani 1 1 d .
C62 C 0.6745(3) 0.2126(2) 0.53704(10) 0.0243(8) Uani 1 1 d .
C63 C 0.5860(3) 0.1925(2) 0.53719(11) 0.0258(8) Uani 1 1 d .
C64 C 0.5154(3) 0.2359(2) 0.54615(10) 0.0240(8) Uani 1 1 d .
C65 C 0.4386(3) 0.2029(2) 0.55682(11) 0.0265(9) Uani 1 1 d .
C66 C 0.3731(3) 0.2344(2) 0.57524(11) 0.0249(8) Uani 1 1 d .
C67 C 0.3832(3) 0.3010(2) 0.58078(10) 0.0230(8) Uani 1 1 d .
C68 C 0.3174(3) 0.3332(2) 0.60410(11) 0.0256(8) Uani 1 1 d .
C69 C 0.3659(3) 0.38347(19) 0.62384(11) 0.0235(8) Uani 1 1 d .
C70 C 0.4273(3) 0.4321(2) 0.60895(11) 0.0257(8) Uani 1 1 d .
C71 C 0.4799(3) 0.4041(2) 0.57818(10) 0.0244(8) Uani 1 1 d .
C72 C 0.5786(3) 0.40832(19) 0.58811(10) 0.0216(8) Uani 1 1 d .
C73 C 0.6475(3) 0.37326(19) 0.57289(10) 0.0209(8) Uani 1 1 d .
C74 C 0.6243(3) 0.3217(2) 0.55201(11) 0.0257(8) Uani 1 1 d .
C75 C 0.5301(3) 0.3005(2) 0.55297(10) 0.0224(8) Uani 1 1 d .
C76 C 0.4597(3) 0.3342(2) 0.56985(10) 0.0219(8) Uani 1 1 d .

loop_
_atom_site_aniso_label
_atom_site_aniso_U_11
_atom_site_aniso_U_22
_atom_site_aniso_U_33
_atom_site_aniso_U_23
_atom_site_aniso_U_13
_atom_site_aniso_U_12
Cl1 0.0432(7) 0.0311(6) 0.0480(7) 0.0186(5) 0.0135(5) 0.0108(5)
Cl2 0.0459(7) 0.0300(6) 0.0648(9) 0.0133(6) 0.0266(6) -0.0015(5)
Cl3 0.0504(7) 0.0317(6) 0.0340(6) 0.0053(5) 0.0167(5) 0.0020(5)
Cl4 0.0324(6) 0.0215(5) 0.0830(10) -0.0006(6) 0.0234(6) -0.0070(4)
Cl5 0.0164(5) 0.0298(5) 0.0797(9) -0.0043(6) 0.0178(5) -0.0072(4)
Cl6 0.0314(6) 0.0355(6) 0.0569(8) -0.0043(5) 0.0231(5) -0.0007(5)
Cl7 0.0432(6) 0.0315(5) 0.0268(5) -0.0048(4) 0.0045(4) -0.0069(5)
Cl8 0.0438(7) 0.0334(6) 0.0584(8) -0.0041(6) -0.0046(6) -0.0134(5)
Cl9 0.0396(6) 0.0501(7) 0.0392(6) -0.0115(5) -0.0095(5) -0.0167(6)
Cl10 0.0225(5) 0.0466(7) 0.0460(6) 0.0062(5) -0.0172(5) -0.0098(5)
Cl11 0.0211(5) 0.0305(5) 0.0545(7) 0.0052(5) -0.0039(4) -0.0148(4)
Cl12 0.0152(5) 0.0386(6) 0.0572(7) 0.0119(5) 0.0085(4) -0.0072(4)
Cl13 0.0105(4) 0.0465(7) 0.0604(8) 0.0100(6) -0.0068(4) -0.0006(4)
Cl14 0.0140(4) 0.0422(6) 0.0581(7) 0.0104(5) 0.0085(4) 0.0073(4)
Cl15 0.0243(5) 0.0458(7) 0.0446(6) 0.0094(5) 0.0173(5) 0.0032(5)
Cl16 0.0359(6) 0.0495(7) 0.0349(6) -0.0053(5) 0.0123(5) 0.0059(5)
Cl17 0.0282(5) 0.0330(6) 0.0536(7) -0.0043(5) 0.0145(5) 0.0092(4)
Cl18 0.0339(6) 0.0283(5) 0.0556(7) -0.0177(5) 0.0099(5) -0.0008(4)
Cl19 0.0367(6) 0.0536(8) 0.0401(6) -0.0199(6) -0.0028(5) 0.0014(5)
Cl20 0.0247(6) 0.0458(12) 0.0535(10) -0.0235(9) -0.0085(6) -0.0048(7)
C20A 0.038(9) 0.005(7) 0.052(13) -0.004(7) -0.006(8) -0.002(6)
Cl21 0.0264(7) 0.0289(7) 0.0727(11) -0.0202(6) 0.0086(6) -0.0112(5)
Cl22 0.0121(4) 0.0530(7) 0.0681(8) -0.0224(7) -0.0060(5) -0.0048(4)
Cl23 0.0177(5) 0.0306(5) 0.0668(8) -0.0076(5) 0.0125(5) 0.0036(4)
Cl24 0.0343(5) 0.0191(4) 0.0412(6) -0.0037(4) 0.0105(4) 0.0045(4)
Cl25 0.0470(7) 0.0260(6) 0.0678(9) 0.0075(6) 0.0072(6) 0.0009(5)
Cl26 0.0139(4) 0.0417(6) 0.0504(7) -0.0054(5) -0.0073(4) 0.0091(4)
Cl27 0.0410(7) 0.0387(6) 0.0577(8) 0.0132(6) 0.0029(6) 0.0204(5)
Cl28 0.0347(6) 0.0393(6) 0.0405(6) 0.0117(5) -0.0090(5) 0.0047(5)
Cl29 0.050(4) 0.064(5) 0.042(3) 0.006(3) 0.000(3) 0.008(3)
Cl30 0.053(8) 0.107(14) 0.18(2) 0.035(14) -0.001(11) -0.018(9)
Cl31 0.106(12) 0.103(11) 0.107(12) 0.048(10) 0.057(10) 0.051(10)
Cl32 0.144(16) 0.121(15) 0.088(12) 0.037(11) 0.029(12) 0.048(13)
Cl33 0.090(12) 0.079(11) 0.136(17) -0.010(11) 0.021(11) -0.028(9)
C1 0.0211(19) 0.0209(18) 0.028(2) 0.0058(16) 0.0012(15) 0.0010(15)
C2 0.0166(17) 0.0216(18) 0.0265(19) 0.0059(16) -0.0027(14) 0.0005(14)
C3 0.0149(17) 0.0211(18) 0.031(2) 0.0076(16) 0.0018(15) 0.0021(14)
C4 0.0155(17) 0.0154(17) 0.035(2) 0.0048(16) 0.0053(15) 0.0029(13)
C5 0.0193(18) 0.0139(17) 0.040(2) 0.0037(16) 0.0092(16) 0.0003(14)
C6 0.023(2) 0.0176(18) 0.040(2) 0.0042(17) 0.0110(17) 0.0012(15)
C7 0.023(2) 0.0184(19) 0.045(3) 0.0011(18) 0.0141(18) 0.0010(15)
C8 0.0209(19) 0.0148(17) 0.041(2) 0.0002(16) 0.0129(17) -0.0035(14)
C9 0.026(2) 0.0169(18) 0.033(2) 0.0033(16) 0.0108(17) 0.0006(15)
C10 0.0218(19) 0.0218(19) 0.0242(19) 0.0052(15) 0.0025(15) -0.0003(15)
C11 0.0230(19) 0.0222(19) 0.0220(18) 0.0018(15) 0.0013(15) -0.0024(15)
C12 0.0217(19) 0.0244(19) 0.0243(19) 0.0035(16) -0.0073(15) -0.0048(15)
C13 0.0155(17) 0.028(2) 0.0241(18) 0.0055(16) -0.0050(14) -0.0011(15)
C14 0.0120(16) 0.026(2) 0.032(2) 0.0085(17) -0.0091(15) -0.0034(14)
C15 0.0115(16) 0.026(2) 0.034(2) 0.0075(17) -0.0034(15) -0.0015(14)
C16 0.0100(16) 0.0198(18) 0.036(2) 0.0076(16) 0.0000(14) 0.0021(13)
C17 0.0092(15) 0.0236(19) 0.036(2) 0.0080(17) 0.0049(15) 0.0045(14)
C18 0.0138(17) 0.0198(18) 0.038(2) 0.0022(17) 0.0063(16) 0.0051(14)
C19 0.0133(17) 0.0145(17) 0.042(2) 0.0008(16) 0.0079(16) 0.0030(13)
C20 0.0177(18) 0.0161(17) 0.041(2) -0.0056(17) 0.0072(16) 0.0006(14)
C21 0.0146(17) 0.0144(17) 0.047(3) -0.0076(17) 0.0077(17) -0.0032(13)
C22 0.0147(17) 0.0130(16) 0.047(2) -0.0024(17) 0.0099(16) -0.0014(13)
C23 0.0205(19) 0.0192(19) 0.053(3) -0.0040(19) 0.0148(19) -0.0009(15)
C24 0.0118(17) 0.0169(17) 0.052(3) -0.0061(18) 0.0078(17) -0.0046(14)
C25 0.0118(17) 0.0210(19) 0.052(3) -0.0057(19) 0.0114(17) -0.0036(14)
C26 0.0193(18) 0.0178(18) 0.045(2) -0.0008(17) 0.0161(17) -0.0017(15)
C27 0.0220(19) 0.0190(19) 0.042(2) -0.0031(17) 0.0132(18) -0.0015(15)
C28 0.0227(19) 0.0185(18) 0.032(2) 0.0005(16) 0.0124(16) 0.0019(15)
C29 0.0222(19) 0.0182(18) 0.031(2) -0.0022(16) 0.0063(16) 0.0001(15)
C30 0.026(2) 0.0202(18) 0.0250(19) -0.0010(16) 0.0016(16) -0.0039(15)
C31 0.0231(19) 0.0163(17) 0.028(2) 0.0004(15) -0.0007(15) -0.0059(14)
C32 0.023(2) 0.031(2) 0.034(2) 0.0084(18) 0.0002(17) -0.0035(17)
C33 0.0193(18) 0.026(2) 0.029(2) 0.0028(16) -0.0051(15) -0.0076(15)
C34 0.0167(18) 0.032(2) 0.030(2) 0.0042(18) -0.0083(15) -0.0046(16)
C35 0.0139(17) 0.0246(19) 0.035(2) 0.0054(17) -0.0041(15) -0.0073(14)
C36 0.0098(16) 0.030(2) 0.037(2) 0.0082(18) -0.0014(15) -0.0048(14)
C37 0.0108(17) 0.031(2) 0.038(2) 0.0072(18) -0.0027(16) -0.0041(15)
C38 0.0116(17) 0.027(2) 0.040(2) 0.0087(18) 0.0036(16) 0.0006(15)
C39 0.0122(17) 0.032(2) 0.035(2) 0.0053(18) 0.0061(15) 0.0013(15)
C40 0.0177(18) 0.033(2) 0.034(2) -0.0004(18) 0.0061(16) 0.0058(16)
C41 0.0166(18) 0.029(2) 0.040(2) -0.0024(19) 0.0053(16) 0.0018(16)
C42 0.0198(19) 0.025(2) 0.043(3) -0.0070(19) 0.0060(17) 0.0014(16)
C43 0.0190(19) 0.032(2) 0.037(2) -0.0097(19) 0.0007(17) 0.0011(16)
C44 0.0156(18) 0.032(2) 0.045(3) -0.014(2) -0.0011(17) -0.0001(16)
C45 0.0168(19) 0.028(2) 0.055(3) -0.010(2) 0.0081(19) 0.0007(16)
C46 0.0129(17) 0.0214(19) 0.051(3) -0.0100(19) 0.0037(17) -0.0044(14)
C47 0.0094(16) 0.027(2) 0.049(3) -0.0115(19) 0.0006(16) -0.0039(15)
C48 0.0062(15) 0.026(2) 0.047(3) -0.0089(18) 0.0025(15) -0.0021(14)
C49 0.0073(15) 0.027(2) 0.044(2) -0.0053(18) 0.0030(15) 0.0008(14)
C50 0.0145(17) 0.0172(18) 0.047(3) -0.0021(18) 0.0055(16) -0.0001(14)
C51 0.0156(17) 0.0152(17) 0.039(2) -0.0012(16) 0.0052(15) 0.0027(14)
C52 0.0211(18) 0.0153(17) 0.031(2) -0.0013(15) 0.0058(15) 0.0005(14)
C53 0.0207(18) 0.0136(16) 0.031(2) -0.0026(15) 0.0041(15) -0.0031(14)
C54 0.0187(19) 0.026(2) 0.037(2) 0.0068(18) 0.0013(16) -0.0010(15)
C55 0.0122(16) 0.0177(17) 0.030(2) 0.0050(15) 0.0000(14) -0.0028(13)
C56 0.0151(17) 0.0158(17) 0.030(2) 0.0045(15) -0.0040(14) -0.0049(13)
C57 0.0138(16) 0.0210(18) 0.0292(19) 0.0077(16) -0.0033(15) -0.0063(14)
C58 0.0123(16) 0.0217(18) 0.0286(19) 0.0075(16) -0.0010(14) -0.0015(14)
C59 0.0095(16) 0.028(2) 0.029(2) 0.0089(16) 0.0015(14) -0.0017(14)
C60 0.0106(16) 0.030(2) 0.0261(19) 0.0080(16) 0.0040(14) 0.0019(14)
C61 0.0162(17) 0.029(2) 0.0248(19) 0.0028(16) 0.0021(14) 0.0011(15)
C62 0.0168(18) 0.030(2) 0.0262(19) 0.0012(17) 0.0013(15) 0.0039(16)
C63 0.0197(19) 0.031(2) 0.027(2) -0.0056(17) -0.0021(15) 0.0012(16)
C64 0.0139(17) 0.032(2) 0.0264(19) -0.0023(17) -0.0041(14) 0.0016(15)
C65 0.0152(17) 0.031(2) 0.034(2) -0.0084(18) -0.0052(16) -0.0011(16)
C66 0.0099(16) 0.031(2) 0.034(2) -0.0062(18) -0.0050(15) -0.0010(15)
C67 0.0091(16) 0.028(2) 0.032(2) -0.0028(17) -0.0061(14) 0.0045(14)
C68 0.0095(16) 0.027(2) 0.041(2) -0.0033(18) -0.0026(15) 0.0019(14)
C69 0.0125(16) 0.0176(17) 0.040(2) -0.0019(17) -0.0010(15) 0.0045(14)
C70 0.0145(17) 0.029(2) 0.033(2) 0.0018(17) -0.0004(15) 0.0010(15)
C71 0.0147(17) 0.028(2) 0.030(2) 0.0027(17) -0.0029(15) 0.0021(15)
C72 0.0125(16) 0.0211(18) 0.031(2) 0.0069(16) -0.0034(14) -0.0004(14)
C73 0.0146(17) 0.0222(18) 0.0259(19) 0.0061(15) -0.0019(14) -0.0002(14)
C74 0.0150(18) 0.031(2) 0.031(2) 0.0000(18) -0.0027(15) 0.0016(15)
C75 0.0116(16) 0.030(2) 0.0255(19) -0.0005(16) -0.0049(14) 0.0014(14)
C76 0.0107(16) 0.027(2) 0.0277(19) 0.0014(16) -0.0073(14) 0.0033(14)

loop_
_atom_type_symbol
_atom_type_description
_atom_type_scat_dispersion_real
_atom_type_scat_dispersion_imag
_atom_type_scat_source
C C 0.0033 0.0016 'International Tables Vol C Tables 4.2.6.8 and 6.1.1.4'
Cl Cl 0.1484 0.1585 'International Tables Vol C Tables 4.2.6.8 and 6.1.1.4'

loop_
_geom_angle_atom_site_label_1
_geom_angle_atom_site_label_2
_geom_angle_atom_site_label_3
_geom_angle
Cl33 Cl8 C32 129.5(6)
C20A Cl20 C44 74.6(16)
Cl20 C20A C44 82.5(15)
Cl20 C20A Cl21 167(2)
C44 C20A Cl21 86.3(11)
C45 Cl21 C20A 67.4(5)
C54 Cl25 Cl30 127.5(6)
Cl32 Cl29 Cl31 57.0(17)
Cl32 Cl29 C74 153.4(16)
Cl31 Cl29 C74 136.4(12)
Cl33 Cl30 Cl25 98.6(13)
Cl32 Cl31 Cl29 52.6(14)
Cl29 Cl32 Cl31 70(2)
Cl8 Cl33 Cl30 133.8(17)
C10 C1 C2 118.4(4)
C10 C1 C6 124.3(4)
C2 C1 C6 116.7(4)
C13 C2 C1 118.2(4)
C13 C2 C3 116.2(4)
C1 C2 C3 122.3(4)
C16 C3 C4 116.6(4)
C16 C3 C2 118.8(4)
C4 C3 C2 117.4(3)
C19 C4 C5 117.1(4)
C19 C4 C3 118.7(4)
C5 C4 C3 119.5(4)
C22 C5 C4 120.0(4)
C22 C5 C6 114.8(4)
C4 C5 C6 122.5(4)
C5 C6 C1 107.7(3)
C5 C6 C7 102.5(4)
C1 C6 C7 116.9(3)
C5 C6 Cl1 110.4(3)
C1 C6 Cl1 106.4(3)
C7 C6 Cl1 112.7(3)
C8 C7 C6 110.1(3)
C8 C7 C23 112.2(4)
C6 C7 C23 106.0(3)
C8 C7 Cl2 104.0(3)
C6 C7 Cl2 113.3(3)
C23 C7 Cl2 111.3(3)
C26 C8 C7 125.1(4)
C26 C8 C9 112.1(4)
C7 C8 C9 122.7(4)
C8 C9 C28 101.1(4)
C8 C9 C10 111.1(3)
C28 C9 C10 111.1(3)
C8 C9 Cl3 113.5(3)
C28 C9 Cl3 111.6(3)
C10 C9 Cl3 108.3(3)
C1 C10 C11 122.1(4)
C1 C10 C9 118.4(4)
C11 C10 C9 118.9(4)
C12 C11 C10 119.1(4)
C12 C11 C30 117.0(4)
C10 C11 C30 122.1(4)
C11 C12 C13 119.0(4)
C11 C12 C33 127.7(4)
C13 C12 C33 111.7(4)
C2 C13 C12 122.9(4)
C2 C13 C14 123.6(4)
C12 C13 C14 110.4(4)
C15 C14 C13 120.0(4)
C15 C14 C34 125.9(4)
C13 C14 C34 112.5(4)
C14 C15 C16 118.3(4)
C14 C15 C37 126.9(4)
C16 C15 C37 112.6(4)
C3 C16 C17 123.8(4)
C3 C16 C15 122.8(4)
C17 C16 C15 109.1(4)
C18 C17 C16 118.8(4)
C18 C17 C38 125.8(4)
C16 C17 C38 113.0(4)
C17 C18 C19 118.2(4)
C17 C18 C41 127.2(4)
C19 C18 C41 112.7(4)
C4 C19 C20 122.2(4)
C4 C19 C18 123.4(4)
C20 C19 C18 110.2(4)
C21 C20 C19 119.5(4)
C21 C20 C42 127.8(4)
C19 C20 C42 111.7(4)
C20 C21 C22 116.7(4)
C20 C21 C45 122.0(4)
C22 C21 C45 120.4(4)
C5 C22 C21 122.5(4)
C5 C22 C23 111.6(4)
C21 C22 C23 124.2(4)
C24 C23 C22 107.0(4)
C24 C23 C7 115.7(4)
C22 C23 C7 104.1(4)
C24 C23 Cl4 108.8(3)
C22 C23 Cl4 108.7(3)
C7 C23 Cl4 112.2(3)
C46 C24 C23 123.3(4)
C46 C24 C25 112.7(4)
C23 C24 C25 122.6(4)
C48 C25 C26 109.0(3)
C48 C25 C24 100.6(4)
C26 C25 C24 109.8(4)
C48 C25 Cl5 114.1(3)
C26 C25 Cl5 111.5(3)
C24 C25 Cl5 111.3(3)
C8 C26 C27 112.0(4)
C8 C26 C25 124.0(4)
C27 C26 C25 123.0(4)
C26 C27 C28 101.0(3)
C26 C27 C50 113.7(4)
C28 C27 C50 113.9(3)
C26 C27 Cl6 106.0(3)
C28 C27 Cl6 108.4(3)
C50 C27 Cl6 112.9(3)
C29 C28 C9 122.9(4)
C29 C28 C27 125.3(4)
C9 C28 C27 109.3(3)
C28 C29 C52 122.9(4)
C28 C29 C30 122.7(4)
C52 C29 C30 109.7(3)
C11 C30 C29 111.5(3)
C11 C30 C31 107.4(3)
C29 C30 C31 102.2(3)
C11 C30 Cl7 112.7(3)
C29 C30 Cl7 110.7(3)
C31 C30 Cl7 111.8(3)
C53 C31 C32 123.4(4)
C53 C31 C30 110.1(4)
C32 C31 C30 125.0(4)
C56 C32 C31 108.8(4)
C56 C32 C33 113.2(4)
C31 C32 C33 112.2(3)
C56 C32 Cl8 105.7(3)
C31 C32 Cl8 106.3(3)
C33 C32 Cl8 110.0(3)
C12 C33 C32 108.3(3)
C12 C33 C34 102.4(3)
C32 C33 C34 118.1(3)
C12 C33 Cl9 107.9(3)
C32 C33 Cl9 109.3(3)
C34 C33 Cl9 110.2(3)
C14 C34 C35 108.9(4)
C14 C34 C33 102.3(3)
C35 C34 C33 117.1(3)
C14 C34 Cl10 106.3(3)
C35 C34 Cl10 109.5(3)
C33 C34 Cl10 111.8(3)
C57 C35 C34 109.5(3)
C57 C35 C36 102.9(3)
C34 C35 C36 117.0(3)
C57 C35 Cl11 105.6(3)
C34 C35 Cl11 109.7(3)
C36 C35 Cl11 111.4(3)
C59 C36 C37 107.8(3)
C59 C36 C35 101.7(3)
C37 C36 C35 118.2(4)
C59 C36 Cl12 107.1(3)
C37 C36 Cl12 109.4(3)
C35 C36 Cl12 111.7(3)
C15 C37 C36 107.5(4)
C15 C37 C38 102.1(3)
C36 C37 C38 118.5(3)
C15 C37 Cl13 106.5(3)
C36 C37 Cl13 110.7(3)
C38 C37 Cl13 110.5(3)
C17 C38 C39 108.4(3)
C17 C38 C37 102.0(3)
C39 C38 C37 117.4(3)
C17 C38 Cl14 107.0(3)
C39 C38 Cl14 109.0(3)
C37 C38 Cl14 112.2(3)
C60 C39 C38 108.3(4)
C60 C39 C40 102.7(3)
C38 C39 C40 117.2(3)
C60 C39 Cl15 106.3(3)
C38 C39 Cl15 109.7(3)
C40 C39 Cl15 111.8(3)
C62 C40 C41 108.6(3)
C62 C40 C39 101.3(3)
C41 C40 C39 118.4(4)
C62 C40 Cl16 106.2(3)
C41 C40 Cl16 110.4(3)
C39 C40 Cl16 110.9(3)
C18 C41 C40 107.8(4)
C18 C41 C42 101.5(3)
C40 C41 C42 117.5(4)
C18 C41 Cl17 107.5(3)
C40 C41 Cl17 110.2(3)
C42 C41 Cl17 111.6(3)
C20 C42 C43 109.1(3)
C20 C42 C41 102.4(4)
C43 C42 C41 117.3(4)
C20 C42 Cl18 105.9(3)
C43 C42 Cl18 109.9(3)
C41 C42 Cl18 111.5(3)
C63 C43 C42 108.5(4)
C63 C43 C44 102.3(3)
C42 C43 C44 116.8(4)
C63 C43 Cl19 106.6(3)
C42 C43 Cl19 109.8(3)
C44 C43 Cl19 112.1(3)
C65 C44 C45 108.9(4)
C65 C44 C43 102.2(3)
C45 C44 C43 118.4(4)
C65 C44 C20A 124.0(8)
C45 C44 C20A 89.3(10)
C43 C44 C20A 114.8(8)
C65 C44 Cl20 106.1(3)
C45 C44 Cl20 110.0(3)
C43 C44 Cl20 110.3(3)
C20A C44 Cl20 23.0(9)
C21 C45 C46 107.2(4)
C21 C45 C44 112.3(4)
C46 C45 C44 111.8(4)
C21 C45 Cl21 106.3(3)
C46 C45 Cl21 108.3(3)
C44 C45 Cl21 110.7(3)
C24 C46 C47 110.1(4)
C24 C46 C45 123.5(4)
C47 C46 C45 124.7(4)
C66 C47 C48 111.6(3)
C66 C47 C46 107.6(3)
C48 C47 C46 101.9(4)
C66 C47 Cl22 111.9(3)
C48 C47 Cl22 109.7(3)
C46 C47 Cl22 113.7(3)
C49 C48 C25 122.3(4)
C49 C48 C47 122.8(4)
C25 C48 C47 110.5(4)
C48 C49 C68 122.1(4)
C48 C49 C50 126.0(4)
C68 C49 C50 109.7(4)
C51 C50 C49 100.6(4)
C51 C50 C27 113.2(4)
C49 C50 C27 113.2(3)
C51 C50 Cl23 107.6(3)
C49 C50 Cl23 108.2(3)
C27 C50 Cl23 113.1(3)
C69 C51 C52 123.6(4)
C69 C51 C50 112.0(4)
C52 C51 C50 123.4(4)
C51 C52 C53 110.3(3)
C51 C52 C29 109.0(3)
C53 C52 C29 100.6(3)
C51 C52 Cl24 111.2(3)
C53 C52 Cl24 111.8(3)
C29 C52 Cl24 113.5(3)
C31 C53 C54 122.7(4)
C31 C53 C52 113.2(4)
C54 C53 C52 122.2(4)
C53 C54 C55 109.3(4)
C53 C54 C70 116.9(3)
C55 C54 C70 104.9(4)
C53 C54 Cl25 106.5(3)
C55 C54 Cl25 107.8(3)
C70 C54 Cl25 111.2(3)
C72 C55 C56 121.9(4)
C72 C55 C54 112.5(4)
C56 C55 C54 123.6(4)
C57 C56 C55 116.5(4)
C57 C56 C32 122.5(4)
C55 C56 C32 119.8(4)
C56 C57 C58 119.9(3)
C56 C57 C35 127.5(4)
C58 C57 C35 111.3(4)
C73 C58 C57 121.8(4)
C73 C58 C59 122.9(4)
C57 C58 C59 110.7(3)
C60 C59 C58 118.7(4)
C60 C59 C36 127.1(4)
C58 C59 C36 112.0(4)
C59 C60 C61 119.4(4)
C59 C60 C39 126.3(4)
C61 C60 C39 112.1(4)
C74 C61 C62 123.6(4)
C74 C61 C60 122.9(4)
C62 C61 C60 109.3(4)
C63 C62 C61 118.5(4)
C63 C62 C40 126.1(4)
C61 C62 C40 113.4(4)
C62 C63 C64 119.3(4)
C62 C63 C43 126.4(4)
C64 C63 C43 112.6(4)
C65 C64 C75 122.8(4)
C65 C64 C63 110.2(4)
C75 C64 C63 124.2(4)
C66 C65 C64 119.4(4)
C66 C65 C44 127.2(4)
C64 C65 C44 112.1(4)
C65 C66 C67 119.0(4)
C65 C66 C47 117.3(4)
C67 C66 C47 122.2(4)
C76 C67 C66 121.5(4)
C76 C67 C68 119.3(4)
C66 C67 C68 118.2(4)
C49 C68 C69 101.1(4)
C49 C68 C67 111.9(4)
C69 C68 C67 110.9(3)
C49 C68 Cl26 111.2(3)
C69 C68 Cl26 112.5(3)
C67 C68 Cl26 109.1(3)
C51 C69 C70 125.2(4)
C51 C69 C68 112.0(4)
C70 C69 C68 122.6(4)
C69 C70 C54 111.6(4)
C69 C70 C71 111.4(4)
C54 C70 C71 105.7(3)
C69 C70 Cl27 104.3(3)
C54 C70 Cl27 111.3(3)
C71 C70 Cl27 112.7(3)
C72 C71 C76 107.5(3)
C72 C71 C70 102.9(3)
C76 C71 C70 116.0(3)
C72 C71 Cl28 109.3(3)
C76 C71 Cl28 107.5(3)
C70 C71 Cl28 113.4(3)
C55 C72 C73 120.9(4)
C55 C72 C71 113.5(4)
C73 C72 C71 122.5(4)
C72 C73 C58 116.9(4)
C72 C73 C74 120.1(4)
C58 C73 C74 118.2(4)
C61 C74 C73 117.3(4)
C61 C74 C75 118.3(4)
C73 C74 C75 116.3(4)
C61 C74 Cl29 97.3(4)
C73 C74 Cl29 99.5(4)
C75 C74 Cl29 101.8(4)
C64 C75 C76 117.8(4)
C64 C75 C74 115.9(4)
C76 C75 C74 123.0(4)
C67 C76 C75 119.2(4)
C67 C76 C71 124.1(4)
C75 C76 C71 116.3(4)

loop_
_geom_bond_atom_site_label_1
_geom_bond_atom_site_label_2
_geom_bond_distance
Cl1 C6 1.809(5)
Cl2 C7 1.807(5)
Cl3 C9 1.815(5)
Cl4 C23 1.821(4)
Cl5 C25 1.813(4)
Cl6 C27 1.832(4)
Cl7 C30 1.816(4)
Cl8 Cl33 1.65(2)
Cl8 C32 1.862(5)
Cl9 C33 1.782(4)
Cl10 C34 1.789(4)
Cl11 C35 1.784(4)
Cl12 C36 1.789(4)
Cl13 C37 1.789(4)
Cl14 C38 1.787(4)
Cl15 C39 1.793(4)
Cl16 C40 1.792(5)
Cl17 C41 1.789(4)
Cl18 C42 1.787(5)
Cl19 C43 1.797(5)
Cl20 C20A 0.71(3)
Cl20 C44 1.797(5)
C20A C44 1.748(19)
C20A Cl21 2.31(3)
Cl21 C45 1.835(5)
Cl22 C47 1.817(4)
Cl23 C50 1.816(4)
Cl24 C52 1.816(4)
Cl25 C54 1.859(5)
Cl25 Cl30 2.33(3)
Cl26 C68 1.824(4)
Cl27 C70 1.809(4)
Cl28 C71 1.809(4)
Cl29 Cl32 1.22(2)
Cl29 Cl31 1.45(2)
Cl29 C74 2.167(9)
Cl30 Cl33 1.80(3)
Cl31 Cl32 1.29(4)
C1 C10 1.387(6)
C1 C2 1.433(6)
C1 C6 1.530(6)
C2 C13 1.398(6)
C2 C3 1.442(6)
C3 C16 1.406(5)
C3 C4 1.410(6)
C4 C19 1.390(6)
C4 C5 1.408(5)
C5 C22 1.365(6)
C5 C6 1.494(6)
C6 C7 1.594(6)
C7 C8 1.484(6)
C7 C23 1.595(7)
C8 C26 1.343(7)
C8 C9 1.507(6)
C9 C28 1.513(6)
C9 C10 1.514(6)
C10 C11 1.428(6)
C11 C12 1.383(6)
C11 C30 1.504(6)
C12 C13 1.398(6)
C12 C33 1.517(6)
C13 C14 1.421(6)
C14 C15 1.355(6)
C14 C34 1.486(6)
C15 C16 1.417(6)
C15 C37 1.500(6)
C16 C17 1.410(6)
C17 C18 1.365(6)
C17 C38 1.498(5)
C18 C19 1.411(5)
C18 C41 1.491(7)
C19 C20 1.408(6)
C20 C21 1.388(5)
C20 C42 1.502(7)
C21 C22 1.416(7)
C21 C45 1.504(7)
C22 C23 1.489(5)
C23 C24 1.486(7)
C24 C46 1.355(7)
C24 C25 1.507(6)
C25 C48 1.498(7)
C25 C26 1.499(7)
C26 C27 1.494(6)
C27 C28 1.519(6)
C27 C50 1.558(7)
C28 C29 1.326(6)
C29 C52 1.512(6)
C29 C30 1.513(6)
C30 C31 1.520(6)
C31 C53 1.353(6)
C31 C32 1.518(6)
C32 C56 1.489(6)
C32 C33 1.570(6)
C33 C34 1.669(6)
C34 C35 1.543(6)
C35 C57 1.508(5)
C35 C36 1.684(7)
C36 C59 1.501(5)
C36 C37 1.570(6)
C37 C38 1.678(7)
C38 C39 1.570(6)
C39 C60 1.505(6)
C39 C40 1.684(6)
C40 C62 1.506(6)
C40 C41 1.561(6)
C41 C42 1.694(6)
C42 C43 1.556(7)
C43 C63 1.489(6)
C43 C44 1.667(6)
C44 C65 1.523(6)
C44 C45 1.570(7)
C45 C46 1.536(6)
C46 C47 1.524(6)
C47 C66 1.500(6)
C47 C48 1.501(6)
C48 C49 1.331(6)
C49 C68 1.504(6)
C49 C50 1.509(6)
C50 C51 1.504(5)
C51 C69 1.334(6)
C51 C52 1.493(6)
C52 C53 1.502(5)
C53 C54 1.470(6)
C54 C55 1.471(6)
C54 C70 1.577(6)
C55 C72 1.363(6)
C55 C56 1.427(5)
C56 C57 1.386(6)
C57 C58 1.404(6)
C58 C73 1.401(5)
C58 C59 1.420(6)
C59 C60 1.354(6)
C60 C61 1.421(5)
C61 C74 1.406(6)
C61 C62 1.409(6)
C62 C63 1.357(6)
C63 C64 1.423(6)
C64 C65 1.388(6)
C64 C75 1.401(6)
C65 C66 1.387(6)
C66 C67 1.423(6)
C67 C76 1.389(6)
C67 C68 1.516(6)
C68 C69 1.508(6)
C69 C70 1.490(6)
C70 C71 1.593(6)
C71 C72 1.498(5)
C71 C76 1.536(6)
C72 C73 1.394(6)
C73 C74 1.423(6)
C74 C75 1.445(5)
C75 C76 1.426(6)
